data_4501852
loop_
_publ_author_name
'Morozov, Igor'
'Boltalin, Alexander'
'Volkova, Olga'
'Vasiliev, Alexander'
'Kataeva, Olga'
'Stockert, Ulrike'
'Abdel-Hafiez, Mahmoud'
'Bombor, Dirk'
'Bachmann, Anne'
'Harnagea, Luminita'
'Fuchs, Madeleine'
'Grafe, Hans-Joachim'
'Behr, G\"unter'
'Klingeler, R\"udiger'
'Borisenko, Sergey'
'Hess, Christian'
'Wurmehl, Sabine'
'B\"uchner, Bernd'

_publ_section_title
;
 Single Crystal Growth and Characterization of Superconducting LiFeAs
;
_journal_issue 10
_journal_name_full 'Crystal Growth &amp; Design'
_journal_page_first 4428
_journal_paper_doi 10.1021/cg1005538
_journal_volume 10
_journal_year 2010
_chemical_formula_sum 'As Fe Li'
_chemical_formula_weight 137.71
_chemical_name_systematic
;
 ?
;
_space_group_IT_number 129
_symmetry_cell_setting tetragonal
_symmetry_space_group_name_Hall '-P 4a 2a'
_symmetry_space_group_name_H-M 'P 4/n m m :2'
_atom_sites_solution_primary direct
_atom_sites_solution_secondary difmap
_audit_creation_method SHELXL-97
_cell_angle_alpha 90.00
_cell_angle_beta 90.00
_cell_angle_gamma 90.00
_cell_formula_units_Z 2
_cell_length_a 3.7678(4)
_cell_length_b 3.7678(4)
_cell_length_c 6.3151(8)
_cell_measurement_reflns_used 764
_cell_measurement_temperature 100(2)
_cell_measurement_theta_max 30.06
_cell_measurement_theta_min 3.23
_cell_volume 89.651(18)
_computing_cell_refinement 'APEX2  v2, 1-4  (Bruker AXS, 2005-2007)'
_computing_data_collection 'APEX2  v2, 1-4  (Bruker AXS, 2005-2007)'
_computing_data_reduction 'SAINT NT v6.0 (Bruker AXS, 2003)'
_computing_molecular_graphics 'ORTEP-3 for Windows (Farrugia, 1997)'
_computing_publication_material 'WinGX (Farrugia 1999), enCIFer (Allen et al. 2004)'
_computing_structure_refinement 'SHELXL-97 (Sheldrick, 1997), WinGX (Farrugia 1999), PLATON (Spek 2005)'
_computing_structure_solution 'Sheldrick, G. M. SHELXS-97.1990.'
_diffrn_ambient_temperature 100(2)
_diffrn_measured_fraction_theta_full 0.990
_diffrn_measured_fraction_theta_max 0.990
_diffrn_measurement_device 'Bruker Kappa APEX II CCD'
_diffrn_measurement_device_type 'CCD area detector'
_diffrn_measurement_method '0.5 deg frames in phi and omega'
_diffrn_radiation_monochromator graphite
_diffrn_radiation_source 'fine-focus sealed tube'
_diffrn_radiation_type MoK\a
_diffrn_radiation_wavelength 0.71073
_diffrn_reflns_av_R_equivalents 0.0290
_diffrn_reflns_av_sigmaI/netI 0.0139
_diffrn_reflns_limit_h_max 4
_diffrn_reflns_limit_h_min -4
_diffrn_reflns_limit_k_max 5
_diffrn_reflns_limit_k_min -5
_diffrn_reflns_limit_l_max 8
_diffrn_reflns_limit_l_min -8
_diffrn_reflns_number 1243
_diffrn_reflns_theta_full 30.06
_diffrn_reflns_theta_max 30.06
_diffrn_reflns_theta_min 6.31
_exptl_absorpt_coefficient_mu 26.129
_exptl_absorpt_correction_T_max 0.6231
_exptl_absorpt_correction_T_min 0.0952
_exptl_absorpt_correction_type multi-scan
_exptl_absorpt_process_details 'SADABS version 2.10 (Sheldrick,Bruker AXS Inc.,2002)'
_exptl_crystal_colour 'metallic - black'
_exptl_crystal_density_diffrn 5.101
_exptl_crystal_density_method 'not measured'
_exptl_crystal_description plate
_exptl_crystal_F_000 124
_exptl_crystal_size_max 0.17
_exptl_crystal_size_mid 0.06
_exptl_crystal_size_min 0.02
_refine_diff_density_max 1.017
_refine_diff_density_min -0.608
_refine_diff_density_rms 0.168
_refine_ls_extinction_method none
_refine_ls_goodness_of_fit_ref 1.200
_refine_ls_matrix_type full
_refine_ls_number_parameters 9
_refine_ls_number_reflns 101
_refine_ls_number_restraints 0
_refine_ls_restrained_S_all 1.200
_refine_ls_R_factor_all 0.0201
_refine_ls_R_factor_gt 0.0173
_refine_ls_shift/su_max 0.000
_refine_ls_shift/su_mean 0.000
_refine_ls_structure_factor_coef Fsqd
_refine_ls_weighting_details 'calc w=1/[\s^2^(Fo^2^)+(0.0332P)^2^+0.0000P] where P=(Fo^2^+2Fc^2^)/3'
_refine_ls_weighting_scheme calc
_refine_ls_wR_factor_gt 0.0472
_refine_ls_wR_factor_ref 0.0486
_reflns_number_gt 96
_reflns_number_total 101
_reflns_threshold_expression >2sigma(I)
_cod_data_source_file cg1005538_si_001.cif
_cod_data_source_block shelxl
_cod_original_sg_symbol_H-M P4/nmm
_cod_database_code 4501852

loop_
_symmetry_equiv_pos_as_xyz
'x, y, z'
'-x+1/2, -y+1/2, z'
'-y+1/2, x, z'
'y, -x+1/2, z'
'-x, y+1/2, -z'
'x+1/2, -y, -z'
'y+1/2, x+1/2, -z'
'-y, -x, -z'
'-x, -y, -z'
'x-1/2, y-1/2, -z'
'y-1/2, -x, -z'
'-y, x-1/2, -z'
'x, -y-1/2, z'
'-x-1/2, y, z'
'-y-1/2, -x-1/2, z'
'y, x, z'

loop_
_atom_site_label
_atom_site_type_symbol
_atom_site_fract_x
_atom_site_fract_y
_atom_site_fract_z
_atom_site_U_iso_or_equiv
_atom_site_adp_type
_atom_site_occupancy
_atom_site_symmetry_multiplicity
_atom_site_calc_flag
_atom_site_refinement_flags
As1 As 0.2500 0.2500 0.23626(9) 0.0069(2) Uani 1 8 d S
Fe2 Fe -0.2500 0.2500 0.0000 0.0071(3) Uani 1 8 d S
Li1 Li 0.2500 0.2500 0.655(2) 0.014(2) Uani 1 8 d S

loop_
_atom_site_aniso_label
_atom_site_aniso_U_11
_atom_site_aniso_U_22
_atom_site_aniso_U_33
_atom_site_aniso_U_23
_atom_site_aniso_U_13
_atom_site_aniso_U_12
As1 0.0048(3) 0.0048(3) 0.0109(4) 0.000 0.000 0.000
Fe2 0.0051(3) 0.0051(3) 0.0109(5) 0.000 0.000 0.000
Li1 0.007(3) 0.007(3) 0.027(7) 0.000 0.000 0.000

loop_
_atom_type_symbol
_atom_type_description
_atom_type_scat_dispersion_real
_atom_type_scat_dispersion_imag
_atom_type_scat_source
Li Li -0.0003 0.0001 'International Tables Vol C Tables 4.2.6.8 and 6.1.1.4'
Fe Fe 0.3463 0.8444 'International Tables Vol C Tables 4.2.6.8 and 6.1.1.4'
As As 0.0499 2.0058 'International Tables Vol C Tables 4.2.6.8 and 6.1.1.4'

loop_
_geom_angle_atom_site_label_1
_geom_angle_atom_site_label_2
_geom_angle_atom_site_label_3
_geom_angle
_geom_angle_site_symmetry_1
_geom_angle_site_symmetry_3
Fe2 As1 Fe2 67.328(12) 9 .
Fe2 As1 Fe2 103.24(2) 9 9_565
Fe2 As1 Fe2 67.328(12) . 9_565
Fe2 As1 Fe2 67.328(12) 9 1_655
Fe2 As1 Fe2 103.24(2) . 1_655
Fe2 As1 Fe2 67.328(12) 9_565 1_655
Fe2 As1 Li1 128.378(12) 9 .
Fe2 As1 Li1 128.378(12) . .
Fe2 As1 Li1 128.378(12) 9_565 .
Fe2 As1 Li1 128.378(12) 1_655 .
Fe2 As1 Li1 133.78(16) 9 9_666
Fe2 As1 Li1 133.78(16) . 9_666
Fe2 As1 Li1 67.6(2) 9_565 9_666
Fe2 As1 Li1 67.6(2) 1_655 9_666
Li1 As1 Li1 75.5(3) . 9_666
Fe2 As1 Li1 67.6(2) 9 9_556
Fe2 As1 Li1 67.6(2) . 9_556
Fe2 As1 Li1 133.78(16) 9_565 9_556
Fe2 As1 Li1 133.78(16) 1_655 9_556
Li1 As1 Li1 75.5(3) . 9_556
Li1 As1 Li1 151.1(5) 9_666 9_556
Fe2 As1 Li1 67.6(2) 9 9_656
Fe2 As1 Li1 133.78(16) . 9_656
Fe2 As1 Li1 133.78(16) 9_565 9_656
Fe2 As1 Li1 67.6(2) 1_655 9_656
Li1 As1 Li1 75.5(2) . 9_656
Li1 As1 Li1 86.42(12) 9_666 9_656
Li1 As1 Li1 86.42(12) 9_556 9_656
Fe2 As1 Li1 133.78(16) 9 9_566
Fe2 As1 Li1 67.6(2) . 9_566
Fe2 As1 Li1 67.6(2) 9_565 9_566
Fe2 As1 Li1 133.78(16) 1_655 9_566
Li1 As1 Li1 75.5(2) . 9_566
Li1 As1 Li1 86.42(12) 9_666 9_566
Li1 As1 Li1 86.42(12) 9_556 9_566
Li1 As1 Li1 151.1(5) 9_656 9_566
As1 Fe2 As1 112.672(12) . 9
As1 Fe2 As1 112.672(12) . 9_565
As1 Fe2 As1 103.24(2) 9 9_565
As1 Fe2 As1 103.24(2) . 1_455
As1 Fe2 As1 112.672(12) 9 1_455
As1 Fe2 As1 112.672(12) 9_565 1_455
As1 Fe2 Fe2 56.336(6) . 9_565
As1 Fe2 Fe2 123.664(6) 9 9_565
As1 Fe2 Fe2 56.336(6) 9_565 9_565
As1 Fe2 Fe2 123.664(6) 1_455 9_565
As1 Fe2 Fe2 123.664(6) . 9_455
As1 Fe2 Fe2 56.336(6) 9 9_455
As1 Fe2 Fe2 123.664(6) 9_565 9_455
As1 Fe2 Fe2 56.336(6) 1_455 9_455
Fe2 Fe2 Fe2 180.0 9_565 9_455
As1 Fe2 Fe2 56.336(6) . 9
As1 Fe2 Fe2 56.336(6) 9 9
As1 Fe2 Fe2 123.664(6) 9_565 9
As1 Fe2 Fe2 123.664(6) 1_455 9
Fe2 Fe2 Fe2 90.0 9_565 9
Fe2 Fe2 Fe2 90.0 9_455 9
As1 Fe2 Fe2 123.664(6) . 9_465
As1 Fe2 Fe2 123.664(6) 9 9_465
As1 Fe2 Fe2 56.336(6) 9_565 9_465
As1 Fe2 Fe2 56.336(6) 1_455 9_465
Fe2 Fe2 Fe2 90.0 9_565 9_465
Fe2 Fe2 Fe2 90.0 9_455 9_465
Fe2 Fe2 Fe2 180.0 9 9_465
As1 Fe2 Li1 61.99(8) . 9_566
As1 Fe2 Li1 169.22(16) 9 9_566
As1 Fe2 Li1 87.54(16) 9_565 9_566
As1 Fe2 Li1 61.99(8) 1_455 9_566
Fe2 Fe2 Li1 62.46(10) 9_565 9_566
Fe2 Fe2 Li1 117.54(10) 9_455 9_566
Fe2 Fe2 Li1 117.54(10) 9 9_566
Fe2 Fe2 Li1 62.46(10) 9_465 9_566
As1 Fe2 Li1 169.22(16) . 1_454
As1 Fe2 Li1 61.99(8) 9 1_454
As1 Fe2 Li1 61.99(8) 9_565 1_454
As1 Fe2 Li1 87.54(16) 1_455 1_454
Fe2 Fe2 Li1 117.54(10) 9_565 1_454
Fe2 Fe2 Li1 62.46(10) 9_455 1_454
Fe2 Fe2 Li1 117.54(10) 9 1_454
Fe2 Fe2 Li1 62.46(10) 9_465 1_454
Li1 Fe2 Li1 124.9(2) 9_566 1_454
As1 Fe2 Li1 87.54(16) . 1_554
As1 Fe2 Li1 61.99(8) 9 1_554
As1 Fe2 Li1 61.99(8) 9_565 1_554
As1 Fe2 Li1 169.22(16) 1_455 1_554
Fe2 Fe2 Li1 62.46(10) 9_565 1_554
Fe2 Fe2 Li1 117.54(10) 9_455 1_554
Fe2 Fe2 Li1 62.46(10) 9 1_554
Fe2 Fe2 Li1 117.54(10) 9_465 1_554
Li1 Fe2 Li1 124.9(2) 9_566 1_554
Li1 Fe2 Li1 81.7(3) 1_454 1_554
As1 Fe2 Li1 61.99(8) . 9_556
As1 Fe2 Li1 87.54(16) 9 9_556
As1 Fe2 Li1 169.22(16) 9_565 9_556
As1 Fe2 Li1 61.99(8) 1_455 9_556
Fe2 Fe2 Li1 117.54(10) 9_565 9_556
Fe2 Fe2 Li1 62.46(10) 9_455 9_556
Fe2 Fe2 Li1 62.46(10) 9 9_556
Fe2 Fe2 Li1 117.54(10) 9_465 9_556
Li1 Fe2 Li1 81.7(3) 9_566 9_556
Li1 Fe2 Li1 124.9(2) 1_454 9_556
Li1 Fe2 Li1 124.9(2) 1_554 9_556
As1 Li1 As1 104.5(2) . 9_666
As1 Li1 As1 104.5(2) . 9_556
As1 Li1 As1 151.1(5) 9_666 9_556
As1 Li1 As1 104.5(2) . 9_656
As1 Li1 As1 86.42(12) 9_666 9_656
As1 Li1 As1 86.42(12) 9_556 9_656
As1 Li1 As1 104.5(2) . 9_566
As1 Li1 As1 86.42(12) 9_666 9_566
As1 Li1 As1 86.42(12) 9_556 9_566
As1 Li1 As1 151.1(5) 9_656 9_566
As1 Li1 Fe2 139.16(16) . 9_566
As1 Li1 Fe2 50.45(13) 9_666 9_566
As1 Li1 Fe2 105.0(3) 9_556 9_566
As1 Li1 Fe2 105.0(3) 9_656 9_566
As1 Li1 Fe2 50.45(13) 9_566 9_566
As1 Li1 Fe2 139.16(16) . 1_656
As1 Li1 Fe2 50.45(13) 9_666 1_656
As1 Li1 Fe2 105.0(3) 9_556 1_656
As1 Li1 Fe2 50.45(13) 9_656 1_656
As1 Li1 Fe2 105.0(3) 9_566 1_656
Fe2 Li1 Fe2 55.1(2) 9_566 1_656
As1 Li1 Fe2 139.16(16) . 1_556
As1 Li1 Fe2 105.0(3) 9_666 1_556
As1 Li1 Fe2 50.45(13) 9_556 1_556
As1 Li1 Fe2 105.0(3) 9_656 1_556
As1 Li1 Fe2 50.45(13) 9_566 1_556
Fe2 Li1 Fe2 55.1(2) 9_566 1_556
Fe2 Li1 Fe2 81.7(3) 1_656 1_556
As1 Li1 Fe2 139.16(16) . 9_556
As1 Li1 Fe2 105.0(3) 9_666 9_556
As1 Li1 Fe2 50.45(13) 9_556 9_556
As1 Li1 Fe2 50.45(13) 9_656 9_556
As1 Li1 Fe2 105.0(3) 9_566 9_556
Fe2 Li1 Fe2 81.7(3) 9_566 9_556
Fe2 Li1 Fe2 55.1(2) 1_656 9_556
Fe2 Li1 Fe2 55.1(2) 1_556 9_556
As1 Li1 Li1 53.7(3) . 9_556
As1 Li1 Li1 158.2(6) 9_666 9_556
As1 Li1 Li1 50.76(10) 9_556 9_556
As1 Li1 Li1 98.50(7) 9_656 9_556
As1 Li1 Li1 98.50(7) 9_566 9_556
Fe2 Li1 Li1 145.1(2) 9_566 9_556
Fe2 Li1 Li1 145.1(2) 1_656 9_556
Fe2 Li1 Li1 94.30(18) 1_556 9_556
Fe2 Li1 Li1 94.30(18) 9_556 9_556
As1 Li1 Li1 53.7(3) . 9_666
As1 Li1 Li1 50.76(10) 9_666 9_666
As1 Li1 Li1 158.2(6) 9_556 9_666
As1 Li1 Li1 98.50(7) 9_656 9_666
As1 Li1 Li1 98.50(7) 9_566 9_666
Fe2 Li1 Li1 94.30(18) 9_566 9_666
Fe2 Li1 Li1 94.30(18) 1_656 9_666
Fe2 Li1 Li1 145.1(2) 1_556 9_666
Fe2 Li1 Li1 145.1(2) 9_556 9_666
Li1 Li1 Li1 107.4(7) 9_556 9_666
As1 Li1 Li1 53.7(3) . 9_656
As1 Li1 Li1 98.50(7) 9_666 9_656
As1 Li1 Li1 98.50(7) 9_556 9_656
As1 Li1 Li1 50.76(10) 9_656 9_656
As1 Li1 Li1 158.2(6) 9_566 9_656
Fe2 Li1 Li1 145.1(2) 9_566 9_656
Fe2 Li1 Li1 94.30(18) 1_656 9_656
Fe2 Li1 Li1 145.1(2) 1_556 9_656
Fe2 Li1 Li1 94.30(18) 9_556 9_656
Li1 Li1 Li1 69.5(4) 9_556 9_656
Li1 Li1 Li1 69.5(4) 9_666 9_656

loop_
_geom_bond_atom_site_label_1
_geom_bond_atom_site_label_2
_geom_bond_distance
_geom_bond_site_symmetry_2
As1 Fe2 2.4032(4) 9
As1 Fe2 2.4032(4) .
As1 Fe2 2.4032(4) 9_565
As1 Fe2 2.4032(4) 1_655
As1 Li1 2.644(13) .
As1 Li1 2.751(3) 9_666
As1 Li1 2.751(3) 9_556
As1 Li1 2.751(3) 9_656
As1 Li1 2.751(3) 9_566
Fe2 As1 2.4032(4) 9
Fe2 As1 2.4032(4) 9_565
Fe2 As1 2.4032(4) 1_455
Fe2 Fe2 2.6642(3) 9_565
Fe2 Fe2 2.6642(3) 9_455
Fe2 Fe2 2.6642(3) 9
Fe2 Fe2 2.6642(3) 9_465
Fe2 Li1 2.881(9) 9_566
Fe2 Li1 2.881(9) 1_454
Fe2 Li1 2.881(9) 1_554
Fe2 Li1 2.881(9) 9_556
Li1 As1 2.751(3) 9_666
Li1 As1 2.751(3) 9_556
Li1 As1 2.751(3) 9_656
Li1 As1 2.751(3) 9_566
Li1 Fe2 2.881(9) 9_566
Li1 Fe2 2.881(9) 1_656
Li1 Fe2 2.881(9) 1_556
Li1 Fe2 2.881(9) 9_556
Li1 Li1 3.305(15) 9_556
Li1 Li1 3.305(15) 9_666
Li1 Li1 3.305(15) 9_656
